data_1512095
loop_
_publ_author_name
'Futagoishi, Tsukasa'
'Murata, Michihisa'
'Wakamiya, Atsushi'
'Sasamori, Takahiro'
'Murata, Yasujiro'

_publ_section_title
;
 Expansion of Orifices of Open C60 Derivatives and Formation of an Open
 C59S Derivative by Reaction with Sulfur.
;
_journal_issue 11
_journal_name_full 'Organic letters'
_journal_page_first 2750
_journal_page_last 2753
_journal_paper_doi 10.1021/ol401083c
_journal_volume 15
_journal_year 2013
_chemical_formula_sum 'C88 H36 N2 O3.75 S2'
_chemical_formula_weight 1245.38
_chemical_name_systematic
; 
 ? 
;
_space_group_IT_number 14
_symmetry_cell_setting monoclinic
_symmetry_space_group_name_Hall '-P 2ybc'
_symmetry_space_group_name_H-M 'P 1 21/c 1'
_atom_sites_solution_hydrogens geom
_atom_sites_solution_primary direct
_atom_sites_solution_secondary difmap
_audit_creation_method SHELXL-97
_cell_angle_alpha 90.00
_cell_angle_beta 116.2721(7)
_cell_angle_gamma 90.00
_cell_formula_units_Z 4
_cell_length_a 18.8292(2)
_cell_length_b 15.7485(2)
_cell_length_c 20.6189(2)
_cell_measurement_temperature 103(2)
_cell_volume 5482.58(11)
_computing_molecular_graphics 'ORTEP 3 for windows'
_computing_structure_refinement 'SHELXL-97 (Sheldrick, 1997)'
_computing_structure_solution 'SHELXS-97 (Sheldrick, 1990)'
_diffrn_ambient_temperature 103(2)
_diffrn_measured_fraction_theta_full 0.988
_diffrn_measured_fraction_theta_max 0.988
_diffrn_measurement_device_type
;
Saturn70 CCD (4x4 bin mode) with MicroMax-007
;
_diffrn_radiation_monochromator graphite
_diffrn_radiation_source 'fine-focus sealed tube'
_diffrn_radiation_type MoK\a
_diffrn_radiation_wavelength 0.71075
_diffrn_reflns_av_R_equivalents 0.0732
_diffrn_reflns_av_sigmaI/netI 0.0713
_diffrn_reflns_limit_h_max 23
_diffrn_reflns_limit_h_min -24
_diffrn_reflns_limit_k_max 20
_diffrn_reflns_limit_k_min -20
_diffrn_reflns_limit_l_max 26
_diffrn_reflns_limit_l_min -26
_diffrn_reflns_number 42859
_diffrn_reflns_theta_full 28.00
_diffrn_reflns_theta_max 28.00
_diffrn_reflns_theta_min 2.20
_exptl_absorpt_coefficient_mu 0.165
_exptl_absorpt_correction_T_max 0.9934
_exptl_absorpt_correction_T_min 0.9902
_exptl_absorpt_correction_type multi-scan
_exptl_absorpt_process_details 'Jacobson, R. (1998) Private communication'
_exptl_crystal_colour black
_exptl_crystal_density_diffrn 1.509
_exptl_crystal_density_method 'not measured'
_exptl_crystal_description block
_exptl_crystal_F_000 2560
_exptl_crystal_size_max 0.06
_exptl_crystal_size_mid 0.04
_exptl_crystal_size_min 0.04
_refine_diff_density_max 0.619
_refine_diff_density_min -0.377
_refine_diff_density_rms 0.065
_refine_ls_extinction_coef none
_refine_ls_extinction_method none
_refine_ls_goodness_of_fit_ref 1.211
_refine_ls_hydrogen_treatment mixed
_refine_ls_matrix_type full
_refine_ls_number_parameters 1138
_refine_ls_number_reflns 13082
_refine_ls_number_restraints 192
_refine_ls_restrained_S_all 1.230
_refine_ls_R_factor_all 0.1410
_refine_ls_R_factor_gt 0.0934
_refine_ls_shift/su_max 0.005
_refine_ls_shift/su_mean 0.000
_refine_ls_structure_factor_coef Fsqd
_refine_ls_weighting_details 'calc w=1/[\s^2^(Fo^2^)+(0.0001P)^2^+12.7199P] where P=(Fo^2^+2Fc^2^)/3'
_refine_ls_weighting_scheme calc
_refine_ls_wR_factor_gt 0.1524
_refine_ls_wR_factor_ref 0.1771
_reflns_number_gt 9040
_reflns_number_total 13082
_reflns_threshold_expression >2sigma(I)
_cod_data_source_file ol401083c_si_003.cif
_cod_data_source_block 17ss
_cod_depositor_comments
;
The following automatic conversions were performed:

'_symmetry_cell_setting' value 'Monoclinic' changed to 'monoclinic'
according to /home/saulius/struct/CIF-dictionaries/cif_core.dic
dictionary named 'cif_core.dic' version 2.3.1 from 2005-06-27.

Automatic conversion script
Id: cif_fix_values 1891 2012-01-12 08:04:46Z andrius 
;
_cod_original_sg_symbol_H-M P21/c
_cod_database_code 1512095

loop_
_symmetry_equiv_pos_as_xyz
'x, y, z'
'-x, y+1/2, -z+1/2'
'-x, -y, -z'
'x, -y-1/2, z-1/2'

loop_
_atom_site_label
_atom_site_type_symbol
_atom_site_fract_x
_atom_site_fract_y
_atom_site_fract_z
_atom_site_U_iso_or_equiv
_atom_site_adp_type
_atom_site_occupancy
_atom_site_symmetry_multiplicity
_atom_site_calc_flag
_atom_site_refinement_flags
_atom_site_disorder_assembly
_atom_site_disorder_group
C13 C 0.8492(2) 0.1286(2) 0.29520(18) 0.0230(7) Uani 1 1 d . . .
C12 C 0.9167(2) 0.1891(2) 0.32860(19) 0.0279(8) Uani 1 1 d . B .
H12 H 0.9657 0.1737 0.3290 0.033 Uiso 1 1 calc R . .
C11 C 0.9128(2) 0.2632(2) 0.35786(18) 0.0268(8) Uani 1 1 d . . .
H11 H 0.9590 0.2977 0.3766 0.032 Uiso 1 1 calc R A 1
C10 C 0.8410(2) 0.2962(2) 0.36344(18) 0.0245(7) Uani 1 1 d . B .
C9 C 0.7964(8) 0.3682(10) 0.3081(7) 0.024(2) Uani 0.724(3) 1 d PU B 1
C8 C 0.8156(3) 0.3962(3) 0.2538(3) 0.0242(10) Uani 0.724(3) 1 d P B 1
C7 C 0.8774(3) 0.3762(3) 0.2286(3) 0.0259(11) Uani 0.724(3) 1 d P B 1
O1 O 0.9472(2) 0.3619(3) 0.26036(19) 0.0342(9) Uani 0.724(3) 1 d P B 1
C6 C 0.8342(4) 0.3890(4) 0.1434(3) 0.0282(12) Uani 0.724(3) 1 d P B 1
O2 O 0.8666(8) 0.3723(8) 0.1047(6) 0.037(2) Uani 0.724(3) 1 d P B 1
C5 C 0.7559(3) 0.4260(3) 0.1268(2) 0.0245(10) Uani 0.724(3) 1 d PD B 1
C4 C 0.6849(3) 0.4233(3) 0.0657(2) 0.0240(10) Uani 0.724(3) 1 d P B 1
S1 S 0.67985(8) 0.37445(10) -0.01404(7) 0.0303(4) Uani 0.724(3) 1 d P B 1
C3 C 0.6084(5) 0.2955(6) -0.0200(4) 0.0407(18) Uani 0.724(3) 1 d PU B 1
C2 C 0.6296(4) 0.2163(5) -0.0042(4) 0.0325(16) Uani 0.724(3) 1 d PU B 1
S2 S 0.73333(8) 0.18310(9) 0.04818(7) 0.0270(3) Uani 0.724(3) 1 d P B 1
C16 C 0.7033(5) 0.1080(5) 0.0960(5) 0.0271(17) Uani 0.724(3) 1 d PU B 1
C15 C 0.7401(9) 0.0888(12) 0.1683(7) 0.0234(19) Uani 0.724(3) 1 d PU B 1
C14 C 0.8205(7) 0.1292(10) 0.2142(8) 0.025(2) Uani 0.724(3) 1 d P B 1
O3 O 0.8582(2) 0.1555(3) 0.1829(2) 0.0306(9) Uani 0.724(3) 1 d P B 1
C18 C 0.7802(2) 0.1533(2) 0.31102(17) 0.0236(7) Uani 1 1 d . B .
C17 C 0.7769(2) 0.2281(2) 0.34294(17) 0.0231(7) Uani 1 1 d . . .
C22 C 0.7045(2) 0.2530(2) 0.34592(17) 0.0265(8) Uani 1 1 d . B .
C21 C 0.6481(2) 0.1896(3) 0.33360(18) 0.0313(9) Uani 1 1 d . . .
C20 C 0.6518(2) 0.1111(2) 0.2990(2) 0.0316(9) Uani 1 1 d . B .
C19 C 0.7114(2) 0.0994(2) 0.27861(19) 0.0260(8) Uani 1 1 d . . .
C40 C 0.6926(2) 0.0615(2) 0.2079(2) 0.0300(8) Uani 1 1 d . B .
C38 C 0.6137(2) 0.0339(2) 0.1659(2) 0.0340(9) Uani 1 1 d . . .
C41 C 0.5534(2) 0.0438(2) 0.1904(2) 0.0337(9) Uani 1 1 d . B .
C39 C 0.5720(2) 0.0822(3) 0.2558(2) 0.0378(10) Uani 1 1 d . . .
C42 C 0.5183(2) 0.1413(3) 0.2640(2) 0.0386(10) Uani 1 1 d . B .
C36 C 0.5662(2) 0.2079(3) 0.3121(2) 0.0359(10) Uani 1 1 d . B .
C34 C 0.5410(2) 0.2907(3) 0.3009(2) 0.0403(10) Uani 1 1 d . . .
C33 C 0.5977(2) 0.3573(3) 0.3112(2) 0.0393(10) Uani 1 1 d . B .
C23 C 0.6786(2) 0.3409(3) 0.33139(19) 0.0318(9) Uani 1 1 d . . .
C24 C 0.7224(2) 0.3961(2) 0.30492(19) 0.0306(8) Uani 1 1 d . B .
C25 C 0.6744(6) 0.4589(9) 0.2552(6) 0.026(2) Uani 0.724(3) 1 d PD B 1
C31 C 0.5917(4) 0.4676(5) 0.2330(3) 0.0281(14) Uani 0.724(3) 1 d PDU B 1
C32 C 0.5553(3) 0.4214(3) 0.2579(3) 0.0454(12) Uani 1 1 d . . .
C27 C 0.7585(3) 0.4422(4) 0.1952(3) 0.0247(11) Uani 0.724(3) 1 d P B 1
C26 C 0.6910(3) 0.4768(4) 0.1970(3) 0.0261(12) Uani 0.724(3) 1 d PD B 1
C28 C 0.6182(6) 0.4830(5) 0.1340(4) 0.0264(18) Uani 0.724(3) 1 d PD B 1
C30 C 0.5565(5) 0.4839(6) 0.1553(5) 0.0288(19) Uani 0.724(3) 1 d PD B 1
C29 C 0.6105(5) 0.4445(6) 0.0688(5) 0.0249(16) Uani 0.724(3) 1 d PD B 1
C49 C 0.4865(3) 0.4496(3) 0.1073(3) 0.0500(13) Uani 1 1 d . . .
C50 C 0.4749(2) 0.4082(3) 0.0402(2) 0.0422(11) Uani 1 1 d D B .
C48 C 0.5352(8) 0.4030(6) 0.0233(5) 0.0290(19) Uani 0.724(3) 1 d PU B 1
C47 C 0.5362(7) 0.3237(8) -0.0158(6) 0.034(2) Uani 0.724(3) 1 d PU B 1
C52 C 0.4806(2) 0.2574(3) -0.02877(19) 0.0376(10) Uani 1 1 d D . .
C62 C 0.4192(2) 0.2682(3) -0.0056(2) 0.0346(9) Uani 1 1 d . B .
C63 C 0.4161(2) 0.3426(3) 0.0278(2) 0.0395(10) Uani 1 1 d . . .
C46 C 0.4761(2) 0.3913(3) 0.2129(2) 0.0472(12) Uani 1 1 d . B .
C45 C 0.4663(2) 0.3114(3) 0.2402(2) 0.0442(11) Uani 1 1 d . B .
C55 C 0.4207(2) 0.2488(3) 0.1925(2) 0.0408(10) Uani 1 1 d . . .
C59 C 0.3853(2) 0.2639(3) 0.1150(2) 0.0378(10) Uani 1 1 d . B .
C61 C 0.3975(2) 0.3412(3) 0.0883(2) 0.0401(10) Uani 1 1 d . B .
C51 C 0.4418(3) 0.4065(3) 0.1381(3) 0.0467(12) Uani 1 1 d . B .
C60 C 0.4045(2) 0.1877(3) 0.0200(2) 0.0312(8) Uani 1 1 d . . .
C58 C 0.3891(2) 0.1860(3) 0.0801(2) 0.0337(9) Uani 1 1 d . B .
C53 C 0.5011(2) 0.1687(3) -0.0201(2) 0.0380(10) Uani 1 1 d . B .
C54 C 0.4567(2) 0.1267(3) 0.0128(2) 0.0341(9) Uani 1 1 d . B .
C57 C 0.4269(2) 0.1222(3) 0.1359(2) 0.0355(9) Uani 1 1 d . . .
C56 C 0.4470(2) 0.1615(3) 0.2054(2) 0.0387(10) Uani 1 1 d . B .
C43 C 0.4786(2) 0.0636(2) 0.1291(2) 0.0372(10) Uani 1 1 d . B .
C44 C 0.4934(2) 0.0657(2) 0.0662(2) 0.0362(9) Uani 1 1 d . . .
C1 C 0.5791(3) 0.1459(3) -0.0007(2) 0.0437(11) Uani 1 1 d D . .
C37 C 0.5764(2) 0.0463(3) 0.0890(2) 0.0384(10) Uani 1 1 d . B .
C35 C 0.6169(3) 0.0840(3) 0.0558(2) 0.0448(11) Uani 1 1 d D B .
C64 C 0.8760(2) 0.0375(2) 0.32292(18) 0.0259(8) Uani 1 1 d . B .
C65 C 0.9144(2) -0.0136(3) 0.2936(2) 0.0332(9) Uani 1 1 d . . .
H65 H 0.9264 0.0068 0.2562 0.040 Uiso 1 1 calc R B .
C66 C 0.9349(2) -0.0952(3) 0.3204(2) 0.0378(10) Uani 1 1 d . B .
H66 H 0.9609 -0.1321 0.3014 0.045 Uiso 1 1 calc R . .
C67 C 0.9169(2) -0.1222(2) 0.3753(2) 0.0363(9) Uani 1 1 d . . .
H67 H 0.9296 -0.1783 0.3937 0.044 Uiso 1 1 calc R B .
C68 C 0.8802(2) -0.0667(2) 0.40345(19) 0.0290(8) Uani 1 1 d . B .
N1 N 0.86023(17) 0.01289(19) 0.37693(15) 0.0258(6) Uani 1 1 d . . .
C69 C 0.8607(2) -0.0881(3) 0.4658(2) 0.0349(9) Uani 1 1 d . . .
C70 C 0.8677(4) -0.1826(3) 0.4825(3) 0.0739(18) Uani 1 1 d . B .
H70 H 0.8548 -0.1933 0.5230 0.111 Uiso 1 1 calc R . .
H70A H 0.9219 -0.2014 0.4957 0.111 Uiso 1 1 calc R . .
H70B H 0.8307 -0.2139 0.4398 0.111 Uiso 1 1 calc R . .
C71 C 0.9190(3) -0.0400(3) 0.5326(2) 0.0499(12) Uani 1 1 d . B .
H71 H 0.9732 -0.0574 0.5441 0.075 Uiso 1 1 calc R . .
H71A H 0.9079 -0.0528 0.5737 0.075 Uiso 1 1 calc R . .
H71B H 0.9133 0.0212 0.5229 0.075 Uiso 1 1 calc R . .
C72 C 0.7777(3) -0.0573(4) 0.4477(3) 0.0729(19) Uani 1 1 d . B .
H72 H 0.7649 -0.0709 0.4877 0.109 Uiso 1 1 calc R . .
H72B H 0.7397 -0.0853 0.4035 0.109 Uiso 1 1 calc R . .
H72A H 0.7749 0.0043 0.4402 0.109 Uiso 1 1 calc R . .
C73 C 0.8674(2) 0.3266(2) 0.44153(19) 0.0254(7) Uani 1 1 d . . .
C74 C 0.9019(2) 0.2703(2) 0.4987(2) 0.0323(9) Uani 1 1 d . B .
H74 H 0.9058 0.2115 0.4907 0.039 Uiso 1 1 calc R . .
C75 C 0.9305(3) 0.3031(3) 0.5679(2) 0.0388(10) Uani 1 1 d . . .
H75 H 0.9553 0.2669 0.6086 0.047 Uiso 1 1 calc R B .
C76 C 0.9227(2) 0.3890(3) 0.5775(2) 0.0315(9) Uani 1 1 d . B .
H76 H 0.9432 0.4122 0.6249 0.038 Uiso 1 1 calc R . .
C77 C 0.8850(2) 0.4403(2) 0.51811(19) 0.0269(8) Uani 1 1 d . . .
N2 N 0.85855(17) 0.40917(18) 0.45009(15) 0.0245(6) Uani 1 1 d . B .
C78 C 0.8702(2) 0.5353(2) 0.5216(2) 0.0331(9) Uani 1 1 d . B .
C79 C 0.8919(4) 0.5647(3) 0.5983(3) 0.0670(16) Uani 1 1 d . . .
H79 H 0.9482 0.5538 0.6289 0.101 Uiso 1 1 calc R B .
H79A H 0.8601 0.5336 0.6173 0.101 Uiso 1 1 calc R . .
H79B H 0.8814 0.6256 0.5981 0.101 Uiso 1 1 calc R . .
C80 C 0.9223(3) 0.5828(3) 0.4935(3) 0.0492(12) Uani 1 1 d . . .
H80 H 0.9781 0.5693 0.5240 0.074 Uiso 1 1 calc R B .
H80A H 0.9140 0.6441 0.4948 0.074 Uiso 1 1 calc R . .
H80B H 0.9079 0.5653 0.4436 0.074 Uiso 1 1 calc R . .
C81 C 0.7833(3) 0.5550(3) 0.4739(3) 0.0516(12) Uani 1 1 d . . .
H81 H 0.7503 0.5228 0.4909 0.077 Uiso 1 1 calc R B .
H81A H 0.7698 0.5391 0.4238 0.077 Uiso 1 1 calc R . .
H81B H 0.7740 0.6159 0.4762 0.077 Uiso 1 1 calc R . .
C87 C 0.8430(10) 0.3266(12) 0.1236(9) 0.041(4) Uani 0.276(3) 1 d P B 2
C88 C 0.8860(10) 0.2605(11) 0.1863(9) 0.043(4) Uani 0.276(3) 1 d P B 2
C91 C 0.8268(11) 0.1882(12) 0.1723(10) 0.042(5) Uani 0.276(3) 1 d P B 2
C92 C 0.7739(9) 0.2036(10) 0.1001(8) 0.037(4) Uani 0.276(3) 1 d P B 2
C86 C 0.7671(9) 0.2859(10) 0.0730(7) 0.038(3) Uani 0.276(3) 1 d PU B 2
C93 C 0.8022(18) 0.123(3) 0.2063(18) 0.021(6) Uani 0.276(3) 1 d PU B 2
C94 C 0.733(3) 0.086(3) 0.178(2) 0.027(4) Uani 0.276(3) 1 d PU B 2
C95 C 0.6879(15) 0.0895(14) 0.0926(13) 0.030(4) Uani 0.276(3) 1 d PDU B 2
C96 C 0.7143(7) 0.1529(9) 0.0614(7) 0.035(3) Uani 0.276(3) 1 d PDU B 2
C97 C 0.6448(10) 0.1893(10) 0.0036(11) 0.038(3) Uani 0.276(3) 1 d PDU B 2
C85 C 0.6972(9) 0.3228(8) 0.0263(7) 0.037(3) Uani 0.276(3) 1 d PDU B 2
C98 C 0.6188(11) 0.2910(13) -0.0039(14) 0.040(3) Uani 0.276(3) 1 d PDU B 2
C99 C 0.544(2) 0.309(2) -0.0268(16) 0.033(4) Uani 0.276(3) 1 d PU B 2
C100 C 0.5397(19) 0.3832(16) 0.0074(13) 0.024(4) Uani 0.276(3) 1 d PU B 2
S3 S 0.6863(2) 0.4289(3) 0.0112(2) 0.0419(12) Uani 0.276(3) 1 d P B 2
C84 C 0.6147(18) 0.4350(18) 0.0440(15) 0.038(6) Uani 0.276(3) 1 d P B 2
C83 C 0.6286(12) 0.4757(12) 0.1084(14) 0.027(4) Uani 0.276(3) 1 d P B 2
S4 S 0.7292(3) 0.4815(3) 0.1787(2) 0.0409(12) Uani 0.276(3) 1 d P B 2
C89 C 0.6939(18) 0.455(3) 0.248(2) 0.050(12) Uani 0.276(3) 1 d P B 2
C90 C 0.6070(12) 0.4674(12) 0.2120(10) 0.029(3) Uani 0.276(3) 1 d PU B 2
C82 C 0.5742(13) 0.4792(14) 0.1372(13) 0.030(5) Uani 0.276(3) 1 d P B 2
C101 C 0.811(2) 0.377(3) 0.320(2) 0.029(4) Uani 0.276(3) 1 d PU B 2
O7 O 0.8541(6) 0.4161(7) 0.2973(6) 0.040(2) Uani 0.276(3) 1 d PU B 2
O5 O 0.9542(6) 0.2676(8) 0.2298(6) 0.050(3) Uani 0.276(3) 1 d P B 2
O6 O 0.868(2) 0.393(2) 0.1224(16) 0.055(8) Uani 0.276(3) 1 d P B 2
C102 C 0.8366(6) 0.6876(7) 0.2252(5) 0.091(6) Uani 0.529(13) 1 d PG C 1
C103 C 0.8056(6) 0.6727(7) 0.2741(5) 0.060(4) Uani 0.529(13) 1 d PG C 1
H103 H 0.8246 0.6265 0.3070 0.071 Uiso 0.529(13) 1 calc PR C 1
C104 C 0.7467(7) 0.7254(8) 0.2749(6) 0.088(5) Uani 0.529(13) 1 d PG C 1
H104 H 0.7255 0.7152 0.3083 0.106 Uiso 0.529(13) 1 calc PR C 1
C105 C 0.7189(6) 0.7930(8) 0.2267(7) 0.116(10) Uani 0.529(13) 1 d PG C 1
H105 H 0.6786 0.8290 0.2272 0.140 Uiso 0.529(13) 1 calc PR C 1
C106 C 0.7499(7) 0.8079(8) 0.1778(7) 0.127(10) Uani 0.529(13) 1 d PG C 1
H106 H 0.7308 0.8540 0.1449 0.152 Uiso 0.529(13) 1 calc PR C 1
C107 C 0.8087(7) 0.7552(8) 0.1771(5) 0.156(15) Uani 0.529(13) 1 d PG C 1
H107 H 0.8299 0.7654 0.1437 0.187 Uiso 0.529(13) 1 calc PR C 1
C108 C 0.9025(10) 0.6360(13) 0.2340(7) 0.089(7) Uani 0.529(13) 1 d P C 1
H108 H 0.9457 0.6444 0.2825 0.134 Uiso 0.529(13) 1 calc PR C 1
H110 H 0.9206 0.6520 0.1978 0.134 Uiso 0.529(13) 1 calc PR C 1
H109 H 0.8866 0.5762 0.2276 0.134 Uiso 0.529(13) 1 calc PR C 1
C109 C 0.7710(6) 0.7402(9) 0.2215(6) 0.088(6) Uani 0.471(13) 1 d PG C 2
C114 C 0.7962(10) 0.6824(10) 0.2784(6) 0.164(16) Uani 0.471(13) 1 d PG C 2
H115 H 0.7731 0.6829 0.3110 0.197 Uiso 0.471(13) 1 calc PR C 2
C113 C 0.8553(11) 0.6241(7) 0.2874(5) 0.109(10) Uani 0.471(13) 1 d PG C 2
H114 H 0.8725 0.5846 0.3262 0.131 Uiso 0.471(13) 1 calc PR C 2
C112 C 0.8891(8) 0.6235(8) 0.2397(8) 0.19(2) Uani 0.471(13) 1 d PG C 2
H113 H 0.9295 0.5836 0.2458 0.232 Uiso 0.471(13) 1 calc PR C 2
C111 C 0.8639(7) 0.6812(10) 0.1828(7) 0.143(10) Uani 0.471(13) 1 d PG C 2
H112 H 0.8871 0.6808 0.1502 0.171 Uiso 0.471(13) 1 calc PR C 2
C110 C 0.8049(7) 0.7396(8) 0.1738(5) 0.082(7) Uani 0.471(13) 1 d PG C 2
H111 H 0.7877 0.7790 0.1350 0.098 Uiso 0.471(13) 1 calc PR C 2
C115 C 0.7095(19) 0.811(2) 0.202(2) 0.192(18) Uani 0.471(13) 1 d P C 2
H116 H 0.7254 0.8513 0.2419 0.289 Uiso 0.471(13) 1 calc PR C 2
H118 H 0.6578 0.7867 0.1916 0.289 Uiso 0.471(13) 1 calc PR C 2
H117 H 0.7059 0.8408 0.1585 0.289 Uiso 0.471(13) 1 calc PR C 2
O4 O 0.5894(3) 0.2543(3) 0.1555(2) 0.0479(16) Uani 0.755(10) 1 d PD . .
H4A H 0.634(2) 0.274(3) 0.150(2) 0.072 Uiso 1 1 d D . .
H4B H 0.613(2) 0.236(3) 0.2039(14) 0.072 Uiso 1 1 d D . .

loop_
_atom_site_aniso_label
_atom_site_aniso_U_11
_atom_site_aniso_U_22
_atom_site_aniso_U_33
_atom_site_aniso_U_23
_atom_site_aniso_U_13
_atom_site_aniso_U_12
C13 0.0213(17) 0.0233(17) 0.0212(16) 0.0003(14) 0.0067(14) 0.0011(14)
C12 0.0220(17) 0.030(2) 0.0293(19) 0.0046(16) 0.0096(15) 0.0031(15)
C11 0.0237(18) 0.0308(19) 0.0249(18) 0.0015(15) 0.0097(15) -0.0038(15)
C10 0.0271(18) 0.0240(18) 0.0239(17) -0.0002(14) 0.0126(15) -0.0014(14)
C9 0.029(5) 0.022(4) 0.020(4) -0.005(3) 0.009(4) -0.008(3)
C8 0.026(3) 0.027(3) 0.020(2) -0.004(2) 0.010(2) -0.006(2)
C7 0.031(3) 0.028(3) 0.024(2) -0.002(2) 0.016(2) -0.006(2)
O1 0.0241(19) 0.051(2) 0.0285(19) 0.0034(17) 0.0126(16) -0.0061(17)
C6 0.034(3) 0.028(3) 0.029(3) 0.001(2) 0.020(3) -0.009(2)
O2 0.047(4) 0.044(4) 0.035(4) 0.001(3) 0.031(3) -0.008(3)
C5 0.032(3) 0.021(2) 0.023(2) 0.0028(19) 0.014(2) -0.005(2)
C4 0.036(3) 0.021(2) 0.021(2) 0.0050(19) 0.018(2) -0.003(2)
S1 0.0413(8) 0.0292(8) 0.0206(6) 0.0007(6) 0.0139(6) -0.0051(6)
C3 0.047(4) 0.061(4) 0.012(4) -0.009(3) 0.010(3) -0.015(3)
C2 0.020(3) 0.059(4) 0.016(3) -0.008(3) 0.007(2) 0.006(3)
S2 0.0310(7) 0.0297(7) 0.0237(7) 0.0010(6) 0.0152(6) -0.0011(6)
C16 0.016(3) 0.037(4) 0.027(3) -0.017(3) 0.008(2) -0.003(2)
C15 0.024(3) 0.026(3) 0.024(4) -0.007(3) 0.014(2) 0.004(3)
C14 0.016(4) 0.026(4) 0.028(5) -0.003(3) 0.004(4) -0.003(4)
O3 0.029(2) 0.045(3) 0.022(2) 0.0010(19) 0.0152(19) -0.0025(19)
C18 0.0242(17) 0.0244(17) 0.0188(16) 0.0038(14) 0.0064(14) 0.0029(14)
C17 0.0250(18) 0.0261(18) 0.0176(16) 0.0013(14) 0.0090(14) 0.0000(14)
C22 0.0236(18) 0.039(2) 0.0157(16) -0.0006(15) 0.0078(14) 0.0023(16)
C21 0.030(2) 0.047(2) 0.0192(17) 0.0052(16) 0.0129(16) 0.0014(18)
C20 0.034(2) 0.032(2) 0.0291(19) 0.0096(16) 0.0140(17) -0.0045(17)
C19 0.0251(18) 0.0217(17) 0.0252(18) 0.0059(14) 0.0059(15) 0.0006(14)
C40 0.032(2) 0.0177(17) 0.035(2) 0.0010(15) 0.0098(17) 0.0057(15)
C38 0.035(2) 0.0177(17) 0.043(2) -0.0005(16) 0.0115(19) -0.0002(16)
C41 0.028(2) 0.0234(19) 0.039(2) 0.0077(16) 0.0050(17) -0.0068(15)
C39 0.032(2) 0.038(2) 0.042(2) 0.0174(19) 0.0155(19) -0.0063(18)
C42 0.034(2) 0.053(3) 0.036(2) 0.0054(19) 0.0221(19) -0.012(2)
C36 0.028(2) 0.060(3) 0.0261(19) 0.0040(18) 0.0170(17) 0.0003(19)
C34 0.031(2) 0.067(3) 0.030(2) -0.011(2) 0.0200(18) 0.005(2)
C33 0.037(2) 0.045(3) 0.034(2) -0.0159(19) 0.0133(18) 0.0109(19)
C23 0.029(2) 0.040(2) 0.0243(18) -0.0110(16) 0.0102(16) 0.0031(17)
C24 0.034(2) 0.0251(19) 0.0253(18) -0.0094(15) 0.0070(16) 0.0016(16)
C25 0.023(6) 0.017(4) 0.030(4) -0.001(3) 0.004(4) 0.002(4)
C31 0.034(3) 0.024(3) 0.025(3) -0.008(3) 0.012(2) 0.007(2)
C32 0.038(2) 0.029(2) 0.053(3) -0.018(2) 0.006(2) 0.0104(19)
C27 0.028(3) 0.018(3) 0.027(3) 0.003(2) 0.012(2) 0.001(2)
C26 0.028(3) 0.023(3) 0.029(3) -0.001(2) 0.014(3) -0.006(2)
C28 0.037(5) 0.017(3) 0.023(4) 0.002(3) 0.011(3) 0.003(3)
C30 0.031(5) 0.022(3) 0.034(4) 0.002(3) 0.014(3) 0.008(3)
C29 0.029(4) 0.020(4) 0.025(5) 0.005(3) 0.012(4) 0.002(3)
C49 0.040(3) 0.025(2) 0.056(3) 0.005(2) -0.005(2) 0.0098(19)
C50 0.032(2) 0.032(2) 0.041(2) 0.0147(19) -0.0020(19) 0.0056(18)
C48 0.042(3) 0.018(5) 0.018(5) 0.000(3) 0.004(3) 0.005(3)
C47 0.037(4) 0.054(5) 0.012(4) 0.001(3) 0.012(3) -0.005(3)
C52 0.033(2) 0.051(3) 0.0186(18) 0.0006(17) 0.0023(16) -0.0049(19)
C62 0.027(2) 0.037(2) 0.0262(19) 0.0021(17) -0.0001(16) 0.0012(17)
C63 0.028(2) 0.033(2) 0.039(2) 0.0075(18) -0.0026(18) 0.0068(17)
C46 0.029(2) 0.049(3) 0.051(3) -0.023(2) 0.006(2) 0.015(2)
C45 0.032(2) 0.058(3) 0.046(3) -0.014(2) 0.021(2) 0.014(2)
C55 0.0217(19) 0.061(3) 0.044(2) -0.012(2) 0.0179(19) 0.0012(19)
C59 0.0201(18) 0.048(3) 0.042(2) -0.006(2) 0.0113(18) 0.0025(17)
C61 0.024(2) 0.041(2) 0.044(2) -0.006(2) 0.0041(18) 0.0116(18)
C51 0.035(2) 0.034(2) 0.054(3) -0.006(2) 0.003(2) 0.0137(19)
C60 0.0234(18) 0.034(2) 0.0262(19) -0.0063(16) 0.0014(16) -0.0061(16)
C58 0.0193(18) 0.035(2) 0.041(2) -0.0043(18) 0.0083(17) -0.0049(16)
C53 0.031(2) 0.054(3) 0.0213(19) -0.0136(18) 0.0040(17) -0.0063(19)
C54 0.029(2) 0.036(2) 0.029(2) -0.0119(17) 0.0049(17) -0.0035(17)
C57 0.0235(19) 0.045(2) 0.036(2) 0.0046(18) 0.0114(17) -0.0091(17)
C56 0.0243(19) 0.057(3) 0.041(2) 0.002(2) 0.0200(18) -0.0068(19)
C43 0.030(2) 0.025(2) 0.045(2) 0.0019(18) 0.0066(19) -0.0108(16)
C44 0.033(2) 0.027(2) 0.037(2) -0.0136(17) 0.0047(18) -0.0074(17)
C1 0.040(2) 0.068(3) 0.0178(18) -0.0155(19) 0.0077(18) 0.001(2)
C37 0.035(2) 0.030(2) 0.034(2) -0.0157(17) 0.0005(18) 0.0010(17)
C35 0.036(2) 0.063(3) 0.031(2) -0.024(2) 0.0105(19) 0.003(2)
C64 0.0238(18) 0.0252(18) 0.0241(18) -0.0028(14) 0.0064(15) 0.0012(14)
C65 0.031(2) 0.040(2) 0.0266(19) -0.0022(17) 0.0110(17) 0.0076(17)
C66 0.034(2) 0.034(2) 0.043(2) -0.0069(18) 0.0141(19) 0.0122(18)
C67 0.036(2) 0.0240(19) 0.040(2) -0.0013(17) 0.0083(18) 0.0067(17)
C68 0.0241(18) 0.0248(18) 0.0282(19) 0.0025(15) 0.0025(15) 0.0000(15)
N1 0.0247(15) 0.0242(15) 0.0238(15) 0.0015(12) 0.0066(13) 0.0005(12)
C69 0.033(2) 0.028(2) 0.036(2) 0.0090(17) 0.0082(18) 0.0004(17)
C70 0.135(6) 0.031(3) 0.063(3) 0.007(2) 0.049(4) -0.004(3)
C71 0.057(3) 0.060(3) 0.040(2) -0.006(2) 0.028(2) -0.010(2)
C72 0.039(3) 0.109(5) 0.076(4) 0.052(4) 0.031(3) 0.009(3)
C73 0.0245(18) 0.0258(19) 0.0260(18) -0.0007(15) 0.0113(15) -0.0017(15)
C74 0.041(2) 0.0265(19) 0.031(2) 0.0020(16) 0.0170(18) 0.0003(17)
C75 0.044(2) 0.038(2) 0.028(2) 0.0094(17) 0.0107(19) 0.0062(19)
C76 0.034(2) 0.040(2) 0.0234(18) -0.0024(16) 0.0155(17) -0.0051(17)
C77 0.0207(17) 0.0303(19) 0.0285(18) -0.0051(15) 0.0098(15) -0.0059(15)
N2 0.0223(15) 0.0235(15) 0.0257(15) -0.0045(12) 0.0087(13) -0.0032(12)
C78 0.033(2) 0.031(2) 0.034(2) -0.0110(17) 0.0144(18) -0.0019(17)
C79 0.098(4) 0.049(3) 0.046(3) -0.017(2) 0.024(3) 0.010(3)
C80 0.049(3) 0.025(2) 0.081(4) -0.004(2) 0.035(3) -0.0039(19)
C81 0.035(2) 0.036(2) 0.073(3) -0.011(2) 0.014(2) 0.0072(19)
C87 0.038(9) 0.052(11) 0.033(8) -0.002(8) 0.015(7) 0.001(8)
C88 0.039(9) 0.058(11) 0.043(9) 0.003(8) 0.028(8) -0.004(8)
C91 0.039(11) 0.044(11) 0.037(9) 0.011(8) 0.010(8) 0.021(8)
C92 0.031(8) 0.054(10) 0.026(8) -0.012(7) 0.011(7) -0.003(7)
C86 0.041(6) 0.054(7) 0.021(5) 0.007(5) 0.015(5) -0.003(5)
C93 0.028(12) 0.022(9) 0.006(7) 0.008(6) 0.001(8) 0.000(8)
C94 0.023(6) 0.030(5) 0.026(6) -0.010(5) 0.010(5) 0.003(5)
C95 0.026(7) 0.038(6) 0.024(5) -0.020(5) 0.010(5) -0.003(5)
C96 0.034(5) 0.062(6) 0.015(5) -0.006(5) 0.016(4) 0.002(5)
C97 0.029(6) 0.064(7) 0.022(5) -0.018(5) 0.012(4) 0.014(6)
C85 0.039(6) 0.056(7) 0.020(5) 0.019(5) 0.015(4) -0.001(5)
C98 0.038(4) 0.064(4) 0.016(4) -0.006(4) 0.012(4) -0.006(4)
C99 0.034(6) 0.060(7) 0.012(6) -0.001(5) 0.017(5) -0.015(5)
C100 0.032(7) 0.019(10) 0.011(9) -0.005(7) 0.001(6) -0.003(8)
S3 0.043(2) 0.039(3) 0.045(2) 0.015(2) 0.0203(19) 0.0040(18)
C84 0.053(12) 0.022(9) 0.056(17) 0.013(11) 0.040(13) 0.012(8)
C83 0.019(8) 0.010(8) 0.043(15) -0.004(9) 0.007(10) -0.007(6)
S4 0.038(3) 0.033(3) 0.041(2) 0.002(2) 0.008(2) -0.010(2)
C89 0.007(11) 0.016(9) 0.09(3) -0.026(13) -0.008(12) 0.004(9)
C90 0.039(7) 0.014(5) 0.026(7) -0.007(5) 0.007(5) 0.003(5)
C82 0.013(10) 0.017(8) 0.050(15) 0.005(9) 0.005(9) 0.000(8)
C101 0.030(9) 0.027(8) 0.032(8) -0.003(7) 0.016(7) 0.002(7)
O7 0.037(6) 0.038(6) 0.043(6) 0.011(5) 0.018(5) -0.003(5)
O5 0.036(6) 0.073(9) 0.038(6) 0.007(6) 0.014(5) 0.001(6)
O6 0.030(9) 0.08(2) 0.048(17) 0.026(13) 0.011(11) 0.010(12)
C102 0.076(10) 0.129(14) 0.089(11) -0.064(10) 0.055(9) -0.056(10)
C103 0.068(10) 0.071(9) 0.058(9) -0.005(7) 0.044(9) -0.010(8)
C104 0.068(9) 0.129(14) 0.076(9) 0.000(9) 0.039(8) -0.024(9)
C105 0.046(8) 0.23(3) 0.093(12) -0.012(14) 0.049(9) -0.007(12)
C106 0.068(11) 0.21(3) 0.106(14) -0.088(15) 0.045(11) -0.057(14)
C107 0.24(3) 0.15(2) 0.15(2) -0.091(17) 0.15(2) -0.15(2)
C108 0.081(11) 0.141(18) 0.051(8) 0.018(10) 0.034(9) -0.009(12)
C109 0.048(8) 0.125(16) 0.053(9) -0.037(10) -0.010(7) 0.017(9)
C114 0.11(3) 0.26(4) 0.11(2) -0.13(3) 0.031(18) -0.07(2)
C113 0.18(3) 0.067(11) 0.039(7) -0.012(7) 0.013(10) -0.048(13)
C112 0.072(17) 0.081(17) 0.28(5) 0.01(2) -0.05(2) -0.044(14)
C111 0.085(13) 0.25(3) 0.117(16) 0.034(17) 0.067(12) 0.065(16)
C110 0.077(12) 0.118(15) 0.065(12) 0.034(10) 0.044(10) 0.029(11)
C115 0.14(3) 0.15(3) 0.19(3) -0.10(2) -0.01(2) 0.04(2)
O4 0.062(3) 0.041(3) 0.037(2) 0.0067(18) 0.018(2) 0.005(2)

loop_
_atom_type_symbol
_atom_type_description
_atom_type_scat_dispersion_real
_atom_type_scat_dispersion_imag
_atom_type_scat_source
C C 0.0033 0.0016 'International Tables Vol C Tables 4.2.6.8 and 6.1.1.4'
H H 0.0000 0.0000 'International Tables Vol C Tables 4.2.6.8 and 6.1.1.4'
N N 0.0061 0.0033 'International Tables Vol C Tables 4.2.6.8 and 6.1.1.4'
O O 0.0106 0.0060 'International Tables Vol C Tables 4.2.6.8 and 6.1.1.4'
S S 0.1246 0.1234 'International Tables Vol C Tables 4.2.6.8 and 6.1.1.4'

loop_
_geom_angle_atom_site_label_1
_geom_angle_atom_site_label_2
_geom_angle_atom_site_label_3
_geom_angle
C12 C13 C14 108.8(6)
C12 C13 C18 111.9(3)
C14 C13 C18 108.3(6)
C12 C13 C64 110.5(3)
C14 C13 C64 108.2(7)
C18 C13 C64 109.1(3)
C12 C13 C93 118.3(12)
C14 C13 C93 10.6(15)
C18 C13 C93 99.3(13)
C64 C13 C93 107.0(15)
C11 C12 C13 124.3(3)
C12 C11 C10 124.9(3)
C12 C11 S1 81.9(2)
C10 C11 S1 81.46(18)
C11 C10 C101 110.6(19)
C11 C10 C17 111.3(3)
C101 C10 C17 112.8(13)
C11 C10 C73 107.7(3)
C101 C10 C73 103.0(16)
C17 C10 C73 111.0(3)
C11 C10 C9 114.0(7)
C101 C10 C9 11.5(15)
C17 C10 C9 101.8(5)
C73 C10 C9 111.1(6)
C8 C9 C24 117.4(11)
C8 C9 C10 124.8(12)
C24 C9 C10 116.9(12)
C9 C8 C27 118.7(7)
C9 C8 C7 136.8(8)
C27 C8 C7 103.0(4)
O1 C7 C8 132.8(5)
O1 C7 C6 121.9(4)
C8 C7 C6 105.0(4)
O2 C6 C5 131.7(8)
O2 C6 C7 122.2(8)
C5 C6 C7 106.0(4)
O2 C6 S2 76.3(6)
C5 C6 S2 89.9(3)
C7 C6 S2 110.8(3)
C4 C5 C27 120.7(5)
C4 C5 C6 131.8(5)
C27 C5 C6 104.5(5)
C5 C4 C29 120.9(5)
C5 C4 S1 119.5(4)
C29 C4 S1 118.5(5)
C4 S1 C3 95.4(3)
C4 S1 C11 50.19(17)
C3 S1 C11 89.4(2)
C2 C3 C47 117.6(9)
C2 C3 S1 120.5(7)
C47 C3 S1 118.2(8)
C3 C2 C1 126.5(6)
C3 C2 S2 123.0(6)
C1 C2 S2 107.2(4)
C16 S2 C2 89.9(4)
C16 S2 C6 119.0(3)
C2 S2 C6 102.5(3)
C15 C16 C35 116.6(8)
C15 C16 S2 127.9(8)
C35 C16 S2 112.9(5)
C16 C15 C40 120.8(10)
C16 C15 C14 118.0(11)
C40 C15 C14 116.3(10)
O3 C14 C13 125.3(9)
O3 C14 C15 117.5(12)
C13 C14 C15 117.1(11)
C17 C18 C19 120.6(3)
C17 C18 C13 123.2(3)
C19 C18 C13 115.3(3)
C18 C17 C22 119.9(3)
C18 C17 C10 122.8(3)
C22 C17 C10 116.3(3)
C21 C22 C17 117.1(3)
C21 C22 C23 118.9(3)
C17 C22 C23 119.1(3)
C22 C21 C36 122.7(4)
C22 C21 C20 120.1(3)
C36 C21 C20 107.5(3)
C19 C20 C39 122.6(4)
C19 C20 C21 119.4(3)
C39 C20 C21 108.1(4)
C20 C19 C18 117.8(3)
C20 C19 C40 119.3(3)
C18 C19 C40 118.2(3)
C94 C40 C38 120(2)
C94 C40 C19 116(2)
C38 C40 C19 117.3(4)
C94 C40 C15 3(3)
C38 C40 C15 117.8(6)
C19 C40 C15 118.7(7)
C40 C38 C37 120.1(4)
C40 C38 C41 121.9(4)
C37 C38 C41 107.2(3)
C39 C41 C38 119.5(3)
C39 C41 C43 119.3(4)
C38 C41 C43 109.3(4)
C41 C39 C42 120.8(4)
C41 C39 C20 119.3(4)
C42 C39 C20 108.6(4)
C56 C42 C39 120.4(4)
C56 C42 C36 119.9(4)
C39 C42 C36 106.9(3)
C34 C36 C21 119.2(4)
C34 C36 C42 120.5(4)
C21 C36 C42 108.9(4)
C36 C34 C33 119.2(4)
C36 C34 C45 119.5(4)
C33 C34 C45 109.6(4)
C23 C33 C34 122.7(4)
C23 C33 C32 120.8(4)
C34 C33 C32 105.8(4)
C33 C23 C22 117.0(4)
C33 C23 C24 119.7(4)
C22 C23 C24 116.7(3)
C89 C24 C25 18.7(14)
C89 C24 C9 104.0(14)
C25 C24 C9 122.6(8)
C89 C24 C23 129.5(13)
C25 C24 C23 113.6(5)
C9 C24 C23 119.9(7)
C89 C24 C101 105(2)
C25 C24 C101 123.1(19)
C9 C24 C101 10.2(17)
C23 C24 C101 122.5(18)
C26 C25 C31 109.5(7)
C26 C25 C24 116.6(8)
C31 C25 C24 123.6(9)
C32 C31 C25 122.1(7)
C32 C31 C30 119.1(7)
C25 C31 C30 105.7(6)
C31 C32 C46 121.6(5)
C31 C32 C33 119.9(5)
C46 C32 C33 108.9(4)
C31 C32 C90 12.1(7)
C46 C32 C90 116.3(7)
C33 C32 C90 116.1(7)
C26 C27 C8 122.3(5)
C26 C27 C5 117.8(5)
C8 C27 C5 116.0(5)
C25 C26 C27 119.8(7)
C25 C26 C28 108.0(7)
C27 C26 C28 121.7(6)
C30 C28 C26 108.1(7)
C30 C28 C29 122.9(8)
C26 C28 C29 119.5(7)
C49 C30 C28 115.7(7)
C49 C30 C31 123.5(7)
C28 C30 C31 107.7(7)
C28 C29 C48 117.6(8)
C28 C29 C4 115.9(7)
C48 C29 C4 122.8(7)
C30 C49 C51 115.7(5)
C30 C49 C50 124.0(5)
C51 C49 C50 109.9(4)
C30 C49 C82 22.7(9)
C51 C49 C82 134.1(10)
C50 C49 C82 101.4(10)
C48 C50 C63 125.8(6)
C48 C50 C49 119.4(6)
C63 C50 C49 105.5(4)
C48 C50 C100 12.9(12)
C63 C50 C100 113.3(10)
C49 C50 C100 131.0(9)
C50 C48 C29 120.1(6)
C50 C48 C47 114.2(10)
C29 C48 C47 118.7(10)
C52 C47 C3 113.0(8)
C52 C47 C48 122.3(10)
C3 C47 C48 121.2(11)
C47 C52 C99 16.2(12)
C47 C52 C53 123.9(6)
C99 C52 C53 111.7(14)
C47 C52 C62 118.9(5)
C99 C52 C62 135.0(12)
C53 C52 C62 106.4(4)
C63 C62 C52 119.0(4)
C63 C62 C60 120.5(4)
C52 C62 C60 109.2(4)
C62 C63 C61 120.2(4)
C62 C63 C50 119.7(4)
C61 C63 C50 108.6(4)
C51 C46 C45 120.5(4)
C51 C46 C32 119.5(5)
C45 C46 C32 108.3(4)
C55 C45 C46 119.7(4)
C55 C45 C34 120.8(4)
C46 C45 C34 107.2(4)
C45 C55 C56 119.4(4)
C45 C55 C59 120.1(4)
C56 C55 C59 108.1(4)
C61 C59 C58 119.5(4)
C61 C59 C55 120.1(4)
C58 C59 C55 108.1(4)
C59 C61 C51 119.3(4)
C59 C61 C63 120.0(4)
C51 C61 C63 108.8(4)
C46 C51 C49 119.6(4)
C46 C51 C61 120.2(4)
C49 C51 C61 107.0(4)
C58 C60 C54 120.2(4)
C58 C60 C62 119.4(4)
C54 C60 C62 107.4(3)
C60 C58 C59 120.3(4)
C60 C58 C57 119.8(4)
C59 C58 C57 108.0(4)
C1 C53 C52 118.6(4)
C1 C53 C54 120.3(4)
C52 C53 C54 108.8(4)
C44 C54 C60 120.3(4)
C44 C54 C53 119.9(4)
C60 C54 C53 108.0(4)
C43 C57 C56 119.7(4)
C43 C57 C58 119.8(4)
C56 C57 C58 108.0(4)
C42 C56 C55 119.9(4)
C42 C56 C57 119.4(4)
C55 C56 C57 107.9(4)
C57 C43 C44 119.8(4)
C57 C43 C41 120.5(4)
C44 C43 C41 106.8(4)
C54 C44 C43 120.1(4)
C54 C44 C37 119.1(4)
C43 C44 C37 108.2(4)
C97 C1 C53 134.0(8)
C97 C1 C35 100.0(7)
C53 C1 C35 119.2(4)
C97 C1 C2 19.7(7)
C53 C1 C2 114.3(5)
C35 C1 C2 116.5(4)
C35 C37 C38 120.3(4)
C35 C37 C44 120.4(4)
C38 C37 C44 108.5(4)
C95 C35 C37 114.9(12)
C95 C35 C1 118.1(9)
C37 C35 C1 120.9(4)
C95 C35 C16 11.0(11)
C37 C35 C16 122.5(5)
C1 C35 C16 107.6(5)
N1 C64 C65 123.2(3)
N1 C64 C13 115.0(3)
C65 C64 C13 121.8(3)
C66 C65 C64 118.2(4)
C65 C66 C67 119.0(4)
C66 C67 C68 119.7(4)
N1 C68 C67 120.9(4)
N1 C68 C69 114.8(3)
C67 C68 C69 124.3(3)
C64 N1 C68 118.9(3)
C72 C69 C70 110.2(4)
C72 C69 C68 109.2(3)
C70 C69 C68 112.3(4)
C72 C69 C71 108.3(4)
C70 C69 C71 109.0(4)
C68 C69 C71 107.8(3)
N2 C73 C74 123.4(3)
N2 C73 C10 116.2(3)
C74 C73 C10 120.3(3)
C75 C74 C73 117.4(4)
C74 C75 C76 119.7(4)
C77 C76 C75 119.5(4)
N2 C77 C76 121.2(3)
N2 C77 C78 114.3(3)
C76 C77 C78 124.5(3)
C73 N2 C77 118.7(3)
C79 C78 C81 109.2(4)
C79 C78 C77 112.2(4)
C81 C78 C77 109.6(3)
C79 C78 C80 108.8(4)
C81 C78 C80 109.8(4)
C77 C78 C80 107.3(3)
O6 C87 C86 131(2)
O6 C87 C88 123(2)
C86 C87 C88 106.0(14)
O5 C88 C91 131.1(16)
O5 C88 C87 122.8(15)
C91 C88 C87 105.7(14)
C92 C91 C93 114(2)
C92 C91 C88 100.9(15)
C93 C91 C88 144(2)
C96 C92 C86 114.7(14)
C96 C92 C91 123.6(16)
C86 C92 C91 118.8(15)
C85 C86 C92 124.4(14)
C85 C86 C87 129.4(15)
C92 C86 C87 103.3(13)
C94 C93 C91 125(3)
C94 C93 C13 117(3)
C91 C93 C13 112(2)
C40 C94 C93 129(3)
C40 C94 C95 115(3)
C93 C94 C95 115(3)
C35 C95 C96 106.4(13)
C35 C95 C94 126(2)
C96 C95 C94 114(2)
C92 C96 C95 122.5(15)
C92 C96 C97 118.5(14)
C95 C96 C97 106.7(13)
C1 C97 C96 108.5(11)
C1 C97 C98 104.5(13)
C96 C97 C98 125.5(15)
C86 C85 C98 130.5(14)
C86 C85 S3 123.2(12)
C98 C85 S3 104.5(12)
C99 C98 C85 146(2)
C99 C98 C97 118(2)
C85 C98 C97 95.3(13)
C98 C99 C100 107(3)
C98 C99 C52 130(3)
C100 C99 C52 105(2)
C99 C100 C84 117(3)
C99 C100 C50 128(3)
C84 C100 C50 110.8(14)
C85 S3 C84 92.0(10)
C83 C84 C100 118(2)
C83 C84 S3 123(2)
C100 C84 S3 118.9(17)
C84 C83 C82 124(2)
C84 C83 S4 118(2)
C82 C83 S4 111.3(18)
C83 S4 C89 90.0(14)
C24 C89 C90 116(3)
C24 C89 S4 131.0(18)
C90 C89 S4 106(3)
C82 C90 C89 115(2)
C82 C90 C32 124.2(16)
C89 C90 C32 115(2)
C83 C82 C90 114.6(19)
C83 C82 C49 132.0(19)
C90 C82 C49 105.7(18)
O7 C101 C10 120(3)
O7 C101 C24 129(4)
C10 C101 C24 110(3)
C103 C102 C107 120.0
C103 C102 C108 115.7(9)
C107 C102 C108 123.9(10)
C102 C103 C104 120.0
C105 C104 C103 120.0
C106 C105 C104 120.0
C105 C106 C107 120.0
C106 C107 C102 120.0
C114 C109 C110 120.0
C114 C109 C115 129.8(17)
C110 C109 C115 110.2(17)
C113 C114 C109 120.0
C114 C113 C112 120.0
C113 C112 C111 120.0
C110 C111 C112 120.0
C111 C110 C109 120.0

loop_
_geom_bond_atom_site_label_1
_geom_bond_atom_site_label_2
_geom_bond_distance
C13 C12 1.491(5)
C13 C14 1.510(16)
C13 C18 1.523(5)
C13 C64 1.545(5)
C13 C93 1.65(3)
C12 C11 1.330(5)
C11 C10 1.501(5)
C11 S1 7.165(4)
C10 C101 1.52(5)
C10 C17 1.527(5)
C10 C73 1.536(5)
C10 C9 1.563(16)
C9 C8 1.392(18)
C9 C24 1.435(17)
C8 C27 1.410(8)
C8 C7 1.502(7)
C7 O1 1.201(6)
C7 C6 1.590(7)
C6 O2 1.227(13)
C6 C5 1.477(8)
C6 S2 3.830(6)
C5 C4 1.373(7)
C5 C27 1.413(7)
C4 C29 1.470(10)
C4 S1 1.779(5)
S1 C3 1.796(9)
C3 C2 1.306(11)
C3 C47 1.468(14)
C2 C1 1.483(9)
C2 S2 1.841(6)
S2 C16 1.786(10)
C16 C15 1.370(16)
C16 C35 1.510(8)
C15 C40 1.518(13)
C15 C14 1.52(2)
C14 O3 1.224(16)
C18 C17 1.365(5)
C18 C19 1.442(5)
C17 C22 1.445(5)
C22 C21 1.397(5)
C22 C23 1.456(5)
C21 C36 1.433(5)
C21 C20 1.444(6)
C20 C19 1.374(5)
C20 C39 1.440(5)
C19 C40 1.465(5)
C40 C94 1.23(4)
C40 C38 1.416(5)
C38 C37 1.435(6)
C38 C41 1.441(6)
C41 C39 1.375(6)
C41 C43 1.450(5)
C39 C42 1.439(6)
C42 C56 1.389(6)
C42 C36 1.451(6)
C36 C34 1.371(6)
C34 C33 1.444(6)
C34 C45 1.447(6)
C33 C23 1.414(5)
C33 C32 1.445(6)
C23 C24 1.460(6)
C24 C89 1.40(4)
C24 C25 1.423(12)
C24 C101 1.60(5)
C25 C26 1.394(13)
C25 C31 1.423(11)
C31 C32 1.255(8)
C31 C30 1.459(10)
C32 C46 1.443(6)
C32 C90 1.785(19)
C27 C26 1.400(8)
C26 C28 1.414(10)
C28 C30 1.413(9)
C28 C29 1.422(9)
C30 C49 1.362(10)
C29 C48 1.463(16)
C49 C51 1.431(7)
C49 C50 1.455(7)
C49 C82 1.56(2)
C50 C48 1.328(13)
C50 C63 1.452(6)
C50 C100 1.68(3)
C48 C47 1.491(11)
C47 C52 1.417(14)
C52 C99 1.43(4)
C52 C53 1.439(6)
C52 C62 1.444(6)
C62 C63 1.374(6)
C62 C60 1.446(5)
C63 C61 1.438(6)
C46 C51 1.404(6)
C46 C45 1.423(7)
C45 C55 1.389(6)
C55 C56 1.446(6)
C55 C59 1.452(6)
C59 C61 1.396(6)
C59 C58 1.441(6)
C61 C51 1.432(6)
C60 C58 1.391(5)
C60 C54 1.429(5)
C58 C57 1.455(6)
C53 C1 1.387(6)
C53 C54 1.447(6)
C54 C44 1.393(6)
C57 C43 1.393(6)
C57 C56 1.449(6)
C43 C44 1.441(6)
C44 C37 1.452(6)
C1 C97 1.382(18)
C1 C35 1.442(6)
C37 C35 1.366(6)
C35 C95 1.21(2)
C64 N1 1.331(4)
C64 C65 1.386(5)
C65 C66 1.384(6)
C66 C67 1.384(6)
C67 C68 1.390(5)
C68 N1 1.353(4)
C68 C69 1.523(5)
C69 C72 1.517(6)
C69 C70 1.520(6)
C69 C71 1.530(6)
C73 N2 1.332(4)
C73 C74 1.385(5)
C74 C75 1.383(5)
C75 C76 1.384(6)
C76 C77 1.375(5)
C77 N2 1.355(4)
C77 C78 1.528(5)
C78 C79 1.519(6)
C78 C81 1.522(6)
C78 C80 1.537(6)
C87 O6 1.15(4)
C87 C86 1.49(2)
C87 C88 1.57(2)
C88 O5 1.204(18)
C88 C91 1.53(3)
C91 C92 1.40(2)
C91 C93 1.43(4)
C92 C96 1.318(19)
C92 C86 1.39(2)
C86 C85 1.37(2)
C93 C94 1.31(6)
C94 C95 1.58(5)
C95 C96 1.39(2)
C96 C97 1.442(17)
C97 C98 1.66(2)
C85 C98 1.42(2)
C85 S3 1.695(14)
C98 C99 1.30(4)
C99 C100 1.39(3)
C100 C84 1.51(5)
S3 C84 1.76(2)
C84 C83 1.39(3)
C83 C82 1.39(3)
C83 S4 1.81(2)
S4 C89 1.87(4)
C89 C90 1.48(3)
C90 C82 1.40(3)
C101 O7 1.25(5)
C102 C103 1.3900
C102 C107 1.3900
C102 C108 1.427(18)
C103 C104 1.3900
C104 C105 1.3900
C105 C106 1.3900
C106 C107 1.3900
C109 C114 1.3900
C109 C110 1.3900
C109 C115 1.53(3)
C114 C113 1.3900
C113 C112 1.3900
C112 C111 1.3900
C111 C110 1.3900

loop_
_geom_torsion_atom_site_label_1
_geom_torsion_atom_site_label_2
_geom_torsion_atom_site_label_3
_geom_torsion_atom_site_label_4
_geom_torsion
C14 C13 C12 C11 108.7(7)
C18 C13 C12 C11 -10.9(5)
C64 C13 C12 C11 -132.6(4)
C93 C13 C12 C11 103.6(17)
C13 C12 C11 C10 1.6(6)
C13 C12 C11 S1 -72.1(3)
C12 C11 C10 C101 -116.7(14)
S1 C11 C10 C101 -42.8(14)
C12 C11 C10 C17 9.6(5)
S1 C11 C10 C17 83.5(2)
C12 C11 C10 C73 131.5(4)
S1 C11 C10 C73 -154.7(2)
C12 C11 C10 C9 -104.8(5)
S1 C11 C10 C9 -30.9(4)
C11 C10 C9 C8 5.0(10)
C101 C10 C9 C8 80(13)
C17 C10 C9 C8 -114.9(8)
C73 C10 C9 C8 126.9(8)
C11 C10 C9 C24 173.3(6)
C101 C10 C9 C24 -112(13)
C17 C10 C9 C24 53.3(8)
C73 C10 C9 C24 -64.9(7)
C24 C9 C8 C27 -6.7(11)
C10 C9 C8 C27 161.5(6)
C24 C9 C8 C7 -169.9(6)
C10 C9 C8 C7 -1.7(14)
C9 C8 C7 O1 -40.7(12)
C27 C8 C7 O1 154.4(6)
C9 C8 C7 C6 146.6(8)
C27 C8 C7 C6 -18.3(5)
O1 C7 C6 O2 11.2(10)
C8 C7 C6 O2 -175.1(8)
O1 C7 C6 C5 -166.1(5)
C8 C7 C6 C5 7.6(5)
O1 C7 C6 S2 97.7(5)
C8 C7 C6 S2 -88.6(4)
O2 C6 C5 C4 29.6(12)
C7 C6 C5 C4 -153.4(5)
S2 C6 C5 C4 -41.8(5)
O2 C6 C5 C27 -170.6(9)
C7 C6 C5 C27 6.4(5)
S2 C6 C5 C27 118.0(3)
C27 C5 C4 C29 5.5(8)
C6 C5 C4 C29 162.5(6)
C27 C5 C4 S1 -162.4(4)
C6 C5 C4 S1 -5.3(7)
C5 C4 S1 C3 120.1(5)
C29 C4 S1 C3 -48.0(6)
C5 C4 S1 C11 35.4(3)
C29 C4 S1 C11 -132.7(6)
C12 C11 S1 C4 160.5(3)
C10 C11 S1 C4 33.3(3)
C12 C11 S1 C3 63.0(4)
C10 C11 S1 C3 -64.2(4)
C4 S1 C3 C2 -106.9(7)
C11 S1 C3 C2 -57.0(7)
C4 S1 C3 C47 50.6(7)
C11 S1 C3 C47 100.5(7)
C47 C3 C2 C1 17.0(12)
S1 C3 C2 C1 174.6(5)
C47 C3 C2 S2 -140.0(7)
S1 C3 C2 S2 17.7(10)
C3 C2 S2 C16 139.2(8)
C1 C2 S2 C16 -21.5(6)
C3 C2 S2 C6 19.5(8)
C1 C2 S2 C6 -141.3(4)
O2 C6 S2 C16 145.7(8)
C5 C6 S2 C16 -81.0(4)
C7 C6 S2 C16 26.2(5)
O2 C6 S2 C2 -117.3(8)
C5 C6 S2 C2 16.0(4)
C7 C6 S2 C2 123.1(4)
C2 S2 C16 C15 -139.2(12)
C6 S2 C16 C15 -34.9(13)
C2 S2 C16 C35 21.7(7)
C6 S2 C16 C35 126.0(5)
C35 C16 C15 C40 -11.8(19)
S2 C16 C15 C40 148.5(10)
C35 C16 C15 C14 -166.3(11)
S2 C16 C15 C14 -6(2)
C12 C13 C14 O3 18.3(16)
C18 C13 C14 O3 140.0(13)
C64 C13 C14 O3 -101.8(14)
C93 C13 C14 O3 173(13)
C12 C13 C14 C15 -165.6(11)
C18 C13 C14 C15 -43.8(14)
C64 C13 C14 C15 74.3(13)
C93 C13 C14 C15 -11(10)
C16 C15 C14 O3 -21(2)
C40 C15 C14 O3 -176.4(12)
C16 C15 C14 C13 162.7(12)
C40 C15 C14 C13 7.1(19)
C12 C13 C18 C17 8.7(5)
C14 C13 C18 C17 -111.1(7)
C64 C13 C18 C17 131.3(3)
C93 C13 C18 C17 -116.9(14)
C12 C13 C18 C19 178.1(3)
C14 C13 C18 C19 58.3(7)
C64 C13 C18 C19 -59.3(4)
C93 C13 C18 C19 52.4(14)
C19 C18 C17 C22 1.5(5)
C13 C18 C17 C22 170.3(3)
C19 C18 C17 C10 -166.5(3)
C13 C18 C17 C10 2.3(5)
C11 C10 C17 C18 -11.3(5)
C101 C10 C17 C18 114(2)
C73 C10 C17 C18 -131.2(3)
C9 C10 C17 C18 110.5(7)
C11 C10 C17 C22 -179.7(3)
C101 C10 C17 C22 -55(2)
C73 C10 C17 C22 60.4(4)
C9 C10 C17 C22 -57.9(7)
C18 C17 C22 C21 16.8(5)
C10 C17 C22 C21 -174.5(3)
C18 C17 C22 C23 -138.1(3)
C10 C17 C22 C23 30.6(4)
C17 C22 C21 C36 -159.5(3)
C23 C22 C21 C36 -4.6(5)
C17 C22 C21 C20 -17.7(5)
C23 C22 C21 C20 137.2(4)
C22 C21 C20 C19 0.2(5)
C36 C21 C20 C19 147.2(3)
C22 C21 C20 C39 -146.4(3)
C36 C21 C20 C39 0.6(4)
C39 C20 C19 C18 159.8(3)
C21 C20 C19 C18 18.1(5)
C39 C20 C19 C40 4.6(5)
C21 C20 C19 C40 -137.0(4)
C17 C18 C19 C20 -19.2(5)
C13 C18 C19 C20 171.1(3)
C17 C18 C19 C40 136.2(3)
C13 C18 C19 C40 -33.4(4)
C20 C19 C40 C94 148(3)
C18 C19 C40 C94 -7(3)
C20 C19 C40 C38 -3.9(5)
C18 C19 C40 C38 -159.0(3)
C20 C19 C40 C15 147.9(8)
C18 C19 C40 C15 -7.2(9)
C16 C15 C40 C94 -131(62)
C14 C15 C40 C94 24(60)
C16 C15 C40 C38 17.1(18)
C14 C15 C40 C38 172.0(10)
C16 C15 C40 C19 -134.6(12)
C14 C15 C40 C19 20.3(16)
C94 C40 C38 C37 -9(3)
C19 C40 C38 C37 141.1(4)
C15 C40 C38 C37 -11.0(9)
C94 C40 C38 C41 -149(3)
C19 C40 C38 C41 1.2(5)
C15 C40 C38 C41 -150.9(8)
C40 C38 C41 C39 1.0(6)
C37 C38 C41 C39 -143.3(4)
C40 C38 C41 C43 143.5(4)
C37 C38 C41 C43 -0.8(4)
C38 C41 C39 C42 138.8(4)
C43 C41 C39 C42 0.1(6)
C38 C41 C39 C20 -0.5(6)
C43 C41 C39 C20 -139.3(4)
C19 C20 C39 C41 -2.3(6)
C21 C20 C39 C41 143.0(4)
C19 C20 C39 C42 -146.2(4)
C21 C20 C39 C42 -0.8(4)
C41 C39 C42 C56 -0.9(6)
C20 C39 C42 C56 142.3(4)
C41 C39 C42 C36 -142.4(4)
C20 C39 C42 C36 0.7(4)
C22 C21 C36 C34 2.1(6)
C20 C21 C36 C34 -143.8(4)
C22 C21 C36 C42 145.8(4)
C20 C21 C36 C42 -0.1(4)
C56 C42 C36 C34 1.0(6)
C39 C42 C36 C34 142.8(4)
C56 C42 C36 C21 -142.1(4)
C39 C42 C36 C21 -0.4(4)
C21 C36 C34 C33 -0.2(6)
C42 C36 C34 C33 -139.6(4)
C21 C36 C34 C45 139.0(4)
C42 C36 C34 C45 -0.5(6)
C36 C34 C33 C23 1.1(6)
C45 C34 C33 C23 -141.8(4)
C36 C34 C33 C32 145.6(4)
C45 C34 C33 C32 2.8(4)
C34 C33 C23 C22 -3.5(5)
C32 C33 C23 C22 -143.0(4)
C34 C33 C23 C24 147.0(4)
C32 C33 C23 C24 7.5(5)
C21 C22 C23 C33 5.2(5)
C17 C22 C23 C33 159.6(3)
C21 C22 C23 C24 -146.3(3)
C17 C22 C23 C24 8.1(5)
C8 C9 C24 C89 -6.4(18)
C10 C9 C24 C89 -175.5(17)
C8 C9 C24 C25 -8.5(13)
C10 C9 C24 C25 -177.6(8)
C8 C9 C24 C23 147.7(7)
C10 C9 C24 C23 -21.4(9)
C8 C9 C24 C101 -105(14)
C10 C9 C24 C101 86(14)
C33 C23 C24 C89 -16(2)
C22 C23 C24 C89 134(2)
C33 C23 C24 C25 -4.7(7)
C22 C23 C24 C25 145.9(6)
C33 C23 C24 C9 -163.0(6)
C22 C23 C24 C9 -12.4(7)
C33 C23 C24 C101 -174.5(17)
C22 C23 C24 C101 -23.9(17)
C89 C24 C25 C26 10(5)
C9 C24 C25 C26 16.2(14)
C23 C24 C25 C26 -141.4(8)
C101 C24 C25 C26 28(2)
C89 C24 C25 C31 151(7)
C9 C24 C25 C31 157.7(9)
C23 C24 C25 C31 0.0(13)
C101 C24 C25 C31 169.7(18)
C26 C25 C31 C32 146.0(8)
C24 C25 C31 C32 2.2(15)
C26 C25 C31 C30 5.5(12)
C24 C25 C31 C30 -138.3(10)
C25 C31 C32 C46 -142.1(8)
C30 C31 C32 C46 -6.5(9)
C25 C31 C32 C33 0.4(10)
C30 C31 C32 C33 135.9(6)
C25 C31 C32 C90 -74(4)
C30 C31 C32 C90 61(4)
C23 C33 C32 C31 -5.3(7)
C34 C33 C32 C31 -150.7(5)
C23 C33 C32 C46 141.4(4)
C34 C33 C32 C46 -4.0(5)
C23 C33 C32 C90 7.7(8)
C34 C33 C32 C90 -137.7(7)
C9 C8 C27 C26 14.4(9)
C7 C8 C27 C26 -177.3(5)
C9 C8 C27 C5 -142.9(7)
C7 C8 C27 C5 25.4(6)
C4 C5 C27 C26 -16.4(8)
C6 C5 C27 C26 -179.0(5)
C4 C5 C27 C8 142.0(5)
C6 C5 C27 C8 -20.6(6)
C31 C25 C26 C27 -155.1(7)
C24 C25 C26 C27 -8.5(14)
C31 C25 C26 C28 -9.8(12)
C24 C25 C26 C28 136.8(9)
C8 C27 C26 C25 -6.5(11)
C5 C27 C26 C25 150.5(8)
C8 C27 C26 C28 -147.0(6)
C5 C27 C26 C28 10.0(9)
C25 C26 C28 C30 10.2(10)
C27 C26 C28 C30 154.7(7)
C25 C26 C28 C29 -137.0(9)
C27 C26 C28 C29 7.5(11)
C26 C28 C30 C49 -149.6(7)
C29 C28 C30 C49 -3.8(13)
C26 C28 C30 C31 -6.8(10)
C29 C28 C30 C31 139.1(8)
C32 C31 C30 C49 -1.9(11)
C25 C31 C30 C49 140.1(9)
C32 C31 C30 C28 -141.1(7)
C25 C31 C30 C28 0.9(11)
C30 C28 C29 C48 -1.0(13)
C26 C28 C29 C48 141.2(9)
C30 C28 C29 C4 -160.1(8)
C26 C28 C29 C4 -17.9(11)
C5 C4 C29 C28 11.8(10)
S1 C4 C29 C28 179.7(5)
C5 C4 C29 C48 -146.1(8)
S1 C4 C29 C48 21.9(10)
C28 C30 C49 C51 145.9(7)
C31 C30 C49 C51 9.6(10)
C28 C30 C49 C50 4.6(11)
C31 C30 C49 C50 -131.7(6)
C28 C30 C49 C82 -2(2)
C31 C30 C49 C82 -138(3)
C30 C49 C50 C48 -0.4(9)
C51 C49 C50 C48 -143.6(6)
C82 C49 C50 C48 2.2(11)
C30 C49 C50 C63 148.0(6)
C51 C49 C50 C63 4.8(4)
C82 C49 C50 C63 150.6(9)
C30 C49 C50 C100 6.3(16)
C51 C49 C50 C100 -136.9(14)
C82 C49 C50 C100 8.9(17)
C63 C50 C48 C29 -146.3(7)
C49 C50 C48 C29 -4.8(12)
C100 C50 C48 C29 -162(7)
C63 C50 C48 C47 4.0(12)
C49 C50 C48 C47 145.5(7)
C100 C50 C48 C47 -11(6)
C28 C29 C48 C50 5.5(14)
C4 C29 C48 C50 163.0(7)
C28 C29 C48 C47 -143.6(10)
C4 C29 C48 C47 14.0(14)
C2 C3 C47 C52 -28.2(12)
S1 C3 C47 C52 173.7(5)
C2 C3 C47 C48 131.4(10)
S1 C3 C47 C48 -26.8(13)
C50 C48 C47 C52 -4.4(14)
C29 C48 C47 C52 146.4(10)
C50 C48 C47 C3 -162.0(9)
C29 C48 C47 C3 -11.2(16)
C3 C47 C52 C99 -22(6)
C48 C47 C52 C99 178(7)
C3 C47 C52 C53 22.1(11)
C48 C47 C52 C53 -137.2(9)
C3 C47 C52 C62 161.5(6)
C48 C47 C52 C62 2.2(13)
C47 C52 C62 C63 0.5(7)
C99 C52 C62 C63 -1(2)
C53 C52 C62 C63 146.2(4)
C47 C52 C62 C60 -143.3(6)
C99 C52 C62 C60 -145(2)
C53 C52 C62 C60 2.4(4)
C52 C62 C63 C61 -140.2(4)
C60 C62 C63 C61 -0.5(6)
C52 C62 C63 C50 -0.9(6)
C60 C62 C63 C50 138.7(4)
C48 C50 C63 C62 -1.6(8)
C49 C50 C63 C62 -147.3(4)
C100 C50 C63 C62 2.1(12)
C48 C50 C63 C61 141.9(7)
C49 C50 C63 C61 -3.8(4)
C100 C50 C63 C61 145.6(11)
C31 C32 C46 C51 6.6(7)
C33 C32 C46 C51 -139.5(4)
C90 C32 C46 C51 -5.9(8)
C31 C32 C46 C45 149.8(5)
C33 C32 C46 C45 3.8(5)
C90 C32 C46 C45 137.3(7)
C51 C46 C45 C55 -1.8(6)
C32 C46 C45 C55 -144.6(4)
C51 C46 C45 C34 140.8(4)
C32 C46 C45 C34 -2.0(5)
C36 C34 C45 C55 -1.1(6)
C33 C34 C45 C55 141.6(4)
C36 C34 C45 C46 -143.3(4)
C33 C34 C45 C46 -0.5(4)
C46 C45 C55 C56 139.7(4)
C34 C45 C55 C56 2.1(6)
C46 C45 C55 C59 2.1(6)
C34 C45 C55 C59 -135.4(4)
C45 C55 C59 C61 0.2(6)
C56 C55 C59 C61 -141.5(4)
C45 C55 C59 C58 142.2(4)
C56 C55 C59 C58 0.5(4)
C58 C59 C61 C51 -140.6(4)
C55 C59 C61 C51 -2.9(6)
C58 C59 C61 C63 -2.0(6)
C55 C59 C61 C63 135.8(4)
C62 C63 C61 C59 2.4(6)
C50 C63 C61 C59 -140.9(4)
C62 C63 C61 C51 144.9(4)
C50 C63 C61 C51 1.6(4)
C45 C46 C51 C49 -137.0(4)
C32 C46 C51 C49 1.7(6)
C45 C46 C51 C61 -0.9(6)
C32 C46 C51 C61 137.9(4)
C30 C49 C51 C46 -9.2(7)
C50 C49 C51 C46 137.4(4)
C82 C49 C51 C46 7.4(14)
C30 C49 C51 C61 -150.4(5)
C50 C49 C51 C61 -3.9(5)
C82 C49 C51 C61 -133.8(13)
C59 C61 C51 C46 3.3(6)
C63 C61 C51 C46 -139.6(4)
C59 C61 C51 C49 144.2(4)
C63 C61 C51 C49 1.4(5)
C63 C62 C60 C58 -1.7(6)
C52 C62 C60 C58 141.4(4)
C63 C62 C60 C54 -143.1(4)
C52 C62 C60 C54 0.1(4)
C54 C60 C58 C59 138.5(4)
C62 C60 C58 C59 2.1(5)
C54 C60 C58 C57 0.3(5)
C62 C60 C58 C57 -136.1(4)
C61 C59 C58 C60 -0.3(6)
C55 C59 C58 C60 -142.5(4)
C61 C59 C58 C57 142.3(4)
C55 C59 C58 C57 0.0(4)
C47 C52 C53 C1 -2.7(7)
C99 C52 C53 C1 9.4(13)
C62 C52 C53 C1 -146.3(4)
C47 C52 C53 C54 139.6(6)
C99 C52 C53 C54 151.8(13)
C62 C52 C53 C54 -3.9(4)
C58 C60 C54 C44 -0.6(6)
C62 C60 C54 C44 140.4(4)
C58 C60 C54 C53 -143.5(4)
C62 C60 C54 C53 -2.5(4)
C1 C53 C54 C44 2.6(6)
C52 C53 C54 C44 -139.0(4)
C1 C53 C54 C60 145.6(4)
C52 C53 C54 C60 4.0(4)
C60 C58 C57 C43 0.5(6)
C59 C58 C57 C43 -142.3(4)
C60 C58 C57 C56 142.3(4)
C59 C58 C57 C56 -0.6(4)
C39 C42 C56 C55 -136.6(4)
C36 C42 C56 C55 0.0(6)
C39 C42 C56 C57 0.3(6)
C36 C42 C56 C57 136.9(4)
C45 C55 C56 C42 -1.6(6)
C59 C55 C56 C42 140.5(4)
C45 C55 C56 C57 -142.9(4)
C59 C55 C56 C57 -0.8(4)
C43 C57 C56 C42 1.2(6)
C58 C57 C56 C42 -140.6(4)
C43 C57 C56 C55 142.7(4)
C58 C57 C56 C55 0.9(4)
C56 C57 C43 C44 -138.3(4)
C58 C57 C43 C44 -1.0(6)
C56 C57 C43 C41 -2.0(6)
C58 C57 C43 C41 135.3(4)
C39 C41 C43 C57 1.4(6)
C38 C41 C43 C57 -141.2(4)
C39 C41 C43 C44 142.7(4)
C38 C41 C43 C44 0.1(4)
C60 C54 C44 C43 0.1(6)
C53 C54 C44 C43 138.6(4)
C60 C54 C44 C37 -137.3(4)
C53 C54 C44 C37 1.2(5)
C57 C43 C44 C54 0.7(6)
C41 C43 C44 C54 -140.9(4)
C57 C43 C44 C37 142.2(4)
C41 C43 C44 C37 0.7(4)
C52 C53 C1 C97 -10.8(14)
C54 C53 C1 C97 -148.8(13)
C52 C53 C1 C35 134.0(4)
C54 C53 C1 C35 -4.0(6)
C52 C53 C1 C2 -10.5(6)
C54 C53 C1 C2 -148.6(5)
C3 C2 C1 C97 -177(4)
S2 C2 C1 C97 -17(3)
C3 C2 C1 C53 3.4(9)
S2 C2 C1 C53 163.3(3)
C3 C2 C1 C35 -142.2(7)
S2 C2 C1 C35 17.7(6)
C40 C38 C37 C35 0.6(6)
C41 C38 C37 C35 145.7(4)
C40 C38 C37 C44 -143.8(4)
C41 C38 C37 C44 1.2(4)
C54 C44 C37 C35 -3.6(6)
C43 C44 C37 C35 -145.6(4)
C54 C44 C37 C38 140.8(4)
C43 C44 C37 C38 -1.2(4)
C38 C37 C35 C95 14.1(16)
C44 C37 C35 C95 154.3(16)
C38 C37 C35 C1 -138.0(4)
C44 C37 C35 C1 2.3(6)
C38 C37 C35 C16 4.9(8)
C44 C37 C35 C16 145.1(6)
C97 C1 C35 C95 6(2)
C53 C1 C35 C95 -149.6(18)
C2 C1 C35 C95 -5.8(19)
C97 C1 C35 C37 156.7(10)
C53 C1 C35 C37 1.6(6)
C2 C1 C35 C37 145.4(5)
C97 C1 C35 C16 9.0(11)
C53 C1 C35 C16 -146.2(6)
C2 C1 C35 C16 -2.3(7)
C15 C16 C35 C95 -48(10)
S2 C16 C35 C95 149(11)
C15 C16 C35 C37 1.0(13)
S2 C16 C35 C37 -162.3(5)
C15 C16 C35 C1 148.1(10)
S2 C16 C35 C1 -15.1(8)
C12 C13 C64 N1 97.6(4)
C14 C13 C64 N1 -143.4(6)
C18 C13 C64 N1 -25.8(4)
C93 C13 C64 N1 -132.4(12)
C12 C13 C64 C65 -81.7(4)
C14 C13 C64 C65 37.3(6)
C18 C13 C64 C65 154.9(3)
C93 C13 C64 C65 48.4(12)
N1 C64 C65 C66 2.3(6)
C13 C64 C65 C66 -178.5(3)
C64 C65 C66 C67 -0.5(6)
C65 C66 C67 C68 -1.2(6)
C66 C67 C68 N1 1.4(6)
C66 C67 C68 C69 -177.4(4)
C65 C64 N1 C68 -2.2(5)
C13 C64 N1 C68 178.6(3)
C67 C68 N1 C64 0.3(5)
C69 C68 N1 C64 179.1(3)
N1 C68 C69 C72 45.1(5)
C67 C68 C69 C72 -136.1(4)
N1 C68 C69 C70 167.6(4)
C67 C68 C69 C70 -13.6(6)
N1 C68 C69 C71 -72.3(4)
C67 C68 C69 C71 106.5(4)
C11 C10 C73 N2 116.7(3)
C101 C10 C73 N2 -0.1(18)
C17 C10 C73 N2 -121.2(3)
C9 C10 C73 N2 -8.7(7)
C11 C10 C73 C74 -60.1(4)
C101 C10 C73 C74 -177.0(17)
C17 C10 C73 C74 61.9(4)
C9 C10 C73 C74 174.4(7)
N2 C73 C74 C75 -2.0(6)
C10 C73 C74 C75 174.6(3)
C73 C74 C75 C76 1.0(6)
C74 C75 C76 C77 1.4(6)
C75 C76 C77 N2 -3.1(6)
C75 C76 C77 C78 177.8(4)
C74 C73 N2 C77 0.5(5)
C10 C73 N2 C77 -176.3(3)
C76 C77 N2 C73 2.1(5)
C78 C77 N2 C73 -178.7(3)
N2 C77 C78 C79 173.2(4)
C76 C77 C78 C79 -7.7(6)
N2 C77 C78 C81 51.7(4)
C76 C77 C78 C81 -129.1(4)
N2 C77 C78 C80 -67.5(4)
C76 C77 C78 C80 111.7(4)
O6 C87 C88 O5 -15(3)
C86 C87 C88 O5 167.6(15)
O6 C87 C88 C91 171(3)
C86 C87 C88 C91 -6.4(17)
O5 C88 C91 C92 -156.2(17)
C87 C88 C91 C92 17.0(17)
O5 C88 C91 C93 36(5)
C87 C88 C91 C93 -151(4)
C93 C91 C92 C96 -13(3)
C88 C91 C92 C96 174.8(15)
C93 C91 C92 C86 147(2)
C88 C91 C92 C86 -25(2)
C96 C92 C86 C85 21(2)
C91 C92 C86 C85 -140.8(16)
C96 C92 C86 C87 -176.7(13)
C91 C92 C86 C87 21.5(19)
O6 C87 C86 C85 -24(4)
C88 C87 C86 C85 153.9(14)
O6 C87 C86 C92 175(3)
C88 C87 C86 C92 -7.1(16)
C92 C91 C93 C94 -8(5)
C88 C91 C93 C94 159(4)
C92 C91 C93 C13 -161.3(18)
C88 C91 C93 C13 6(5)
C12 C13 C93 C94 -164(3)
C14 C13 C93 C94 169(14)
C18 C13 C93 C94 -43(4)
C64 C13 C93 C94 70(4)
C12 C13 C93 C91 -8(3)
C14 C13 C93 C91 -35(9)
C18 C13 C93 C91 113(2)
C64 C13 C93 C91 -134(2)
C38 C40 C94 C93 171(4)
C19 C40 C94 C93 20(6)
C15 C40 C94 C93 -156(66)
C38 C40 C94 C95 4(5)
C19 C40 C94 C95 -147(3)
C15 C40 C94 C95 37(59)
C91 C93 C94 C40 -144(5)
C13 C93 C94 C40 9(7)
C91 C93 C94 C95 23(6)
C13 C93 C94 C95 175(3)
C37 C35 C95 C96 -159.9(14)
C1 C35 C95 C96 -7(3)
C16 C35 C95 C96 -24(9)
C37 C35 C95 C94 -21(4)
C1 C35 C95 C94 132(3)
C16 C35 C95 C94 114(12)
C40 C94 C95 C35 13(6)
C93 C94 C95 C35 -156(3)
C40 C94 C95 C96 149(3)
C93 C94 C95 C96 -20(5)
C86 C92 C96 C95 -146(2)
C91 C92 C96 C95 14(3)
C86 C92 C96 C97 -9(2)
C91 C92 C96 C97 151.5(17)
C35 C95 C96 C92 146.7(17)
C94 C95 C96 C92 2(3)
C35 C95 C96 C97 5(3)
C94 C95 C96 C97 -139(3)
C53 C1 C97 C96 147.9(9)
C35 C1 C97 C96 -1.5(15)
C2 C1 C97 C96 147(4)
C53 C1 C97 C98 12(2)
C35 C1 C97 C98 -137.5(13)
C2 C1 C97 C98 11(3)
C92 C96 C97 C1 -145.3(14)
C95 C96 C97 C1 -2(2)
C92 C96 C97 C98 -21(3)
C95 C96 C97 C98 122(2)
C92 C86 C85 C98 1(3)
C87 C86 C85 C98 -156(2)
C92 C86 C85 S3 163.6(12)
C87 C86 C85 S3 6(2)
C86 C85 C98 C99 147(4)
S3 C85 C98 C99 -17(5)
C86 C85 C98 C97 -25(3)
S3 C85 C98 C97 170.3(12)
C1 C97 C98 C99 -14(3)
C96 C97 C98 C99 -140(3)
C1 C97 C98 C85 160.8(15)
C96 C97 C98 C85 35(2)
C85 C98 C99 C100 -24(6)
C97 C98 C99 C100 147(2)
C85 C98 C99 C52 -152(3)
C97 C98 C99 C52 20(4)
C47 C52 C99 C98 125(8)
C53 C52 C99 C98 -17(4)
C62 C52 C99 C98 130(3)
C47 C52 C99 C100 -4(5)
C53 C52 C99 C100 -144.9(19)
C62 C52 C99 C100 1(3)
C98 C99 C100 C84 15(4)
C52 C99 C100 C84 156(2)
C98 C99 C100 C50 -141(3)
C52 C99 C100 C50 0(4)
C48 C50 C100 C99 164(9)
C63 C50 C100 C99 -2(3)
C49 C50 C100 C99 137(2)
C48 C50 C100 C84 7(5)
C63 C50 C100 C84 -159.1(16)
C49 C50 C100 C84 -20(3)
C86 C85 S3 C84 -118.3(16)
C98 C85 S3 C84 47.9(17)
C99 C100 C84 C83 -143(3)
C50 C100 C84 C83 17(3)
C99 C100 C84 S3 27(4)
C50 C100 C84 S3 -172.6(15)
C85 S3 C84 C83 111(2)
C85 S3 C84 C100 -59(2)
C100 C84 C83 C82 -7(4)
S3 C84 C83 C82 -177.7(18)
C100 C84 C83 S4 143(2)
S3 C84 C83 S4 -27(3)
C84 C83 S4 C89 -137(2)
C82 C83 S4 C89 16.7(19)
C25 C24 C89 C90 -30(4)
C9 C24 C89 C90 156(2)
C23 C24 C89 C90 5(4)
C101 C24 C89 C90 166(2)
C25 C24 C89 S4 -176(9)
C9 C24 C89 S4 10(3)
C23 C24 C89 S4 -141(2)
C101 C24 C89 S4 20(4)
C83 S4 C89 C24 133(3)
C83 S4 C89 C90 -15(2)
C24 C89 C90 C82 -143(2)
S4 C89 C90 C82 11(3)
C24 C89 C90 C32 11(3)
S4 C89 C90 C32 165.0(13)
C31 C32 C90 C82 -115(5)
C46 C32 C90 C82 3(2)
C33 C32 C90 C82 133.4(17)
C31 C32 C90 C89 94(4)
C46 C32 C90 C89 -147.8(18)
C33 C32 C90 C89 -18(2)
C84 C83 C82 C90 139(2)
S4 C83 C82 C90 -14(2)
C84 C83 C82 C49 -6(4)
S4 C83 C82 C49 -157.9(17)
C89 C90 C82 C83 1(3)
C32 C90 C82 C83 -150.1(16)
C89 C90 C82 C49 154(2)
C32 C90 C82 C49 3(2)
C30 C49 C82 C83 179(5)
C51 C49 C82 C83 137.4(19)
C50 C49 C82 C83 5(2)
C30 C49 C82 C90 32(2)
C51 C49 C82 C90 -9(2)
C50 C49 C82 C90 -142.0(14)
C11 C10 C101 O7 -14(3)
C17 C10 C101 O7 -139(2)
C73 C10 C101 O7 101(3)
C9 C10 C101 O7 -124(15)
C11 C10 C101 C24 162.2(16)
C17 C10 C101 C24 37(3)
C73 C10 C101 C24 -83(2)
C9 C10 C101 C24 53(11)
C89 C24 C101 O7 13(4)
C25 C24 C101 O7 7(4)
C9 C24 C101 O7 98(15)
C23 C24 C101 O7 176(3)
C89 C24 C101 C10 -163(2)
C25 C24 C101 C10 -168.8(14)
C9 C24 C101 C10 -78(13)
C23 C24 C101 C10 0(3)
C107 C102 C103 C104 0.0
C108 C102 C103 C104 173.4(12)
C102 C103 C104 C105 0.0
C103 C104 C105 C106 0.0
C104 C105 C106 C107 0.0
C105 C106 C107 C102 0.0
C103 C102 C107 C106 0.0
C108 C102 C107 C106 -172.8(12)
C110 C109 C114 C113 0.0
C115 C109 C114 C113 -178.2(19)
C109 C114 C113 C112 0.0
C114 C113 C112 C111 0.0
C113 C112 C111 C110 0.0
C112 C111 C110 C109 0.0
C114 C109 C110 C111 0.0
C115 C109 C110 C111 178.5(16)
